data_4320013
loop_
_publ_author_name
'Aibing Xia'
'Paul R. Sharp'

_publ_contact_author
;
  Paul R. Sharp
  Department of Chemistry
  University of Missouri
  Columbia, MO  65211
;
_publ_contact_author_email SharpP@missouri.edu
_publ_contact_author_fax 573-882-2754
_publ_contact_author_phone 573-882-7715
_publ_section_title
;
 Platinum(II) Hydrazido Complexes
;
_journal_name_full 'Inorganic Chemistry'
_journal_page_first 4016
_journal_page_last 4021
_journal_paper_doi 10.1021/ic001432d
_journal_volume 40
_journal_year 2001
_chemical_formula_sum 'C3 H10 Cl2 N2'
_chemical_formula_weight 116.02
_chemical_melting_point 120
_chemical_name_systematic
;
  ?
;
_space_group_IT_number 14
_symmetry_cell_setting monoclinic
_symmetry_space_group_name_Hall '-P 2yn'
_symmetry_space_group_name_H-M 'P 1 21/n 1'
_atom_sites_solution_hydrogens geom
_atom_sites_solution_primary direct
_atom_sites_solution_secondary difmap
_audit_creation_method SHELXL-97
_cell_angle_alpha 90.00
_cell_angle_beta 90.4000(10)
_cell_angle_gamma 90.00
_cell_formula_units_Z 4
_cell_length_a 7.0914(5)
_cell_length_b 10.5909(7)
_cell_length_c 8.8357(6)
_cell_measurement_temperature 173(2)
_cell_volume 663.58(8)
_computing_cell_refinement 'SMART (Bruker, 1998)'
_computing_data_collection 'SMART (Bruker, 1998)'
_computing_data_reduction 'SAINT (Bruker, 1998)'
_computing_molecular_graphics
;
  ORTEP (Johnson, 1976), ORTEP 3 for Windows
  L. J. Farrugia, 1997'
;
_computing_publication_material 'CIFTAB (Sheldrick, 1997)'
_computing_structure_refinement
;
  SHELXL-97 (Sheldrick, 1997), L. J. Barbour, X-Seed - Graphical Interface to
  SHELX-97 and POV-Ray, 1999
;
_computing_structure_solution 'SHELXS-97 (Sheldrick, 1990)'
_diffrn_ambient_temperature 173(2)
_diffrn_measured_fraction_theta_full 0.987
_diffrn_measured_fraction_theta_max 0.987
_diffrn_measurement_device_type 'CCD area detector'
_diffrn_measurement_method 'phi and omega scans'
_diffrn_radiation_monochromator graphite
_diffrn_radiation_source 'fine-focus sealed tube'
_diffrn_radiation_type MoK\a
_diffrn_radiation_wavelength 0.71073
_diffrn_reflns_av_R_equivalents 0.0156
_diffrn_reflns_av_sigmaI/netI 0.0133
_diffrn_reflns_limit_h_max 9
_diffrn_reflns_limit_h_min -9
_diffrn_reflns_limit_k_max 13
_diffrn_reflns_limit_k_min -13
_diffrn_reflns_limit_l_max 11
_diffrn_reflns_limit_l_min -8
_diffrn_reflns_number 3969
_diffrn_reflns_theta_full 27.14
_diffrn_reflns_theta_max 27.14
_diffrn_reflns_theta_min 3.00
_exptl_absorpt_coefficient_mu 0.866
_exptl_crystal_colour colorless
_exptl_crystal_density_diffrn 1.452
_exptl_crystal_density_method 'not measured'
_exptl_crystal_description 'rect block'
_exptl_crystal_F_000 304
_exptl_crystal_size_max 0.2
_exptl_crystal_size_mid 0.2
_exptl_crystal_size_min 0.5
_refine_diff_density_max 0.351
_refine_diff_density_min -0.177
_refine_diff_density_rms 0.053
_refine_ls_extinction_method none
_refine_ls_goodness_of_fit_ref 1.092
_refine_ls_hydrogen_treatment mixed
_refine_ls_matrix_type full
_refine_ls_number_parameters 74
_refine_ls_number_reflns 1455
_refine_ls_number_restraints 0
_refine_ls_restrained_S_all 1.092
_refine_ls_R_factor_all 0.0275
_refine_ls_R_factor_gt 0.0259
_refine_ls_shift/su_max 0.001
_refine_ls_shift/su_mean 0.000
_refine_ls_structure_factor_coef Fsqd
_refine_ls_weighting_details 'calc w=1/[\s^2^(Fo^2^)+(0.0384P)^2^+0.2626P] where P=(Fo^2^+2Fc^2^)/3'
_refine_ls_weighting_scheme calc
_refine_ls_wR_factor_gt 0.0713
_refine_ls_wR_factor_ref 0.0721
_reflns_number_gt 1383
_reflns_number_total 1455
_reflns_threshold_expression >2sigma(I)
_cod_data_source_file ic001432d_6.cif
_cod_data_source_block '[Me2N(CH2Cl)NH2](Cl)'
_cod_original_formula_sum C3H10Cl2N2
_cod_database_code 4320013

loop_
_symmetry_equiv_pos_as_xyz
'x, y, z'
'-x+1/2, y+1/2, -z+1/2'
'-x, -y, -z'
'x-1/2, -y-1/2, z-1/2'

loop_
_atom_site_label
_atom_site_type_symbol
_atom_site_fract_x
_atom_site_fract_y
_atom_site_fract_z
_atom_site_U_iso_or_equiv
_atom_site_adp_type
_atom_site_occupancy
_atom_site_symmetry_multiplicity
_atom_site_calc_flag
_atom_site_refinement_flags
_atom_site_disorder_assembly
_atom_site_disorder_group
Cl1 Cl 0.06333(5) 0.90193(4) 0.66201(4) 0.03230(13) Uani 1 1 d . . .
N1 N 0.40471(15) 0.78855(10) 0.64506(12) 0.0195(2) Uani 1 1 d . . .
C1 C 0.3932(2) 0.76017(15) 0.81099(15) 0.0275(3) Uani 1 1 d . . .
H1A H 0.4806 0.6916 0.8363 0.041 Uiso 1 1 calc R . .
H1B H 0.2643 0.7347 0.8360 0.041 Uiso 1 1 calc R . .
H1C H 0.4272 0.8358 0.8691 0.041 Uiso 1 1 calc R . .
Cl2 Cl -0.33604(5) 1.06771(3) 0.80853(4) 0.02868(13) Uani 1 1 d . . .
N2 N 0.59806(16) 0.81666(12) 0.59868(14) 0.0233(3) Uani 1 1 d . . .
C2 C 0.3378(2) 0.67786(14) 0.55343(17) 0.0278(3) Uani 1 1 d . . .
H2A H 0.3454 0.6983 0.4455 0.042 Uiso 1 1 calc R . .
H2B H 0.2069 0.6585 0.5795 0.042 Uiso 1 1 calc R . .
H2C H 0.4175 0.6044 0.5755 0.042 Uiso 1 1 calc R . .
C3 C 0.30026(18) 0.90664(13) 0.60219(17) 0.0230(3) Uani 1 1 d . . .
H3A H 0.3036 0.9173 0.4909 0.028 Uiso 1 1 calc R . .
H3B H 0.3639 0.9804 0.6487 0.028 Uiso 1 1 calc R . .
H1N H 0.638(2) 0.8763(18) 0.662(2) 0.026(4) Uiso 1 1 d . . .
H2N H 0.665(3) 0.748(2) 0.622(2) 0.034(5) Uiso 1 1 d . . .

loop_
_atom_site_aniso_label
_atom_site_aniso_U_11
_atom_site_aniso_U_22
_atom_site_aniso_U_33
_atom_site_aniso_U_23
_atom_site_aniso_U_13
_atom_site_aniso_U_12
Cl1 0.02202(19) 0.0340(2) 0.0409(2) 0.00061(15) 0.00309(15) 0.00237(13)
N1 0.0205(5) 0.0179(5) 0.0202(5) 0.0008(4) 0.0014(4) 0.0001(4)
C1 0.0327(7) 0.0298(7) 0.0199(6) 0.0047(5) 0.0029(5) -0.0004(6)
Cl2 0.0291(2) 0.0249(2) 0.0320(2) -0.00388(13) 0.00145(14) -0.00535(13)
N2 0.0185(6) 0.0239(6) 0.0277(6) 0.0013(5) 0.0034(4) 0.0004(5)
C2 0.0303(7) 0.0221(7) 0.0310(7) -0.0060(6) -0.0019(6) -0.0017(6)
C3 0.0206(6) 0.0195(6) 0.0288(7) 0.0031(5) 0.0021(5) 0.0020(5)

loop_
_atom_type_symbol
_atom_type_description
_atom_type_scat_dispersion_real
_atom_type_scat_dispersion_imag
_atom_type_scat_source
C C 0.0033 0.0016 'International Tables Vol C Tables 4.2.6.8 and 6.1.1.4'
H H 0.0000 0.0000 'International Tables Vol C Tables 4.2.6.8 and 6.1.1.4'
N N 0.0061 0.0033 'International Tables Vol C Tables 4.2.6.8 and 6.1.1.4'
Cl Cl 0.1484 0.1585 'International Tables Vol C Tables 4.2.6.8 and 6.1.1.4'

loop_
_geom_angle_atom_site_label_1
_geom_angle_atom_site_label_2
_geom_angle_atom_site_label_3
_geom_angle
_geom_angle_site_symmetry_1
_geom_angle_site_symmetry_3
_geom_angle_publ_flag
N2 N1 C1 111.83(10) . . ?
N2 N1 C2 107.53(10) . . ?
C1 N1 C2 110.61(11) . . ?
N2 N1 C3 102.79(10) . . ?
C1 N1 C3 112.56(11) . . ?
C2 N1 C3 111.19(11) . . ?
N1 C3 Cl1 111.71(9) . . ?

loop_
_geom_bond_atom_site_label_1
_geom_bond_atom_site_label_2
_geom_bond_distance
_geom_bond_site_symmetry_2
_geom_bond_publ_flag
Cl1 C3 1.7655(14) . ?
N1 N2 1.4644(15) . ?
N1 C1 1.4994(17) . ?
N1 C2 1.4998(17) . ?
N1 C3 1.5008(17) . ?

loop_
_cod_related_entry_id
_cod_related_entry_database
_cod_related_entry_code
1 ChemSpider 30661093
